data_7227356
loop_
_publ_author_name
'Li, Ling'
'Lv, Lei'
'Huang, Ru-Dan'

_publ_section_title
;
 A series of coordination polymers based on terphenyl tetracarboxylates
 and bis-pyridyl ligands with water vapor sorption properties
;
_journal_issue 2
_journal_name_full 'RSC Adv.'
_journal_page_first 975
_journal_paper_doi 10.1039/C6RA25319A
_journal_volume 7
_journal_year 2017
_chemical_formula_sum 'C68 H48 Mn4 N4 O22'
_chemical_formula_weight 1492.86
_chemical_name_systematic
; 
 ? 
;
_space_group_IT_number 2
_symmetry_cell_setting triclinic
_symmetry_space_group_name_Hall '-P 1'
_symmetry_space_group_name_H-M 'P -1'
_atom_sites_solution_hydrogens geom
_atom_sites_solution_primary direct
_atom_sites_solution_secondary difmap
_audit_creation_method SHELXL-97
_audit_update_record
;
2015-03-30 deposited with the CCDC.
2016-11-21 downloaded from the CCDC.
;
_cell_angle_alpha 74.1490(10)
_cell_angle_beta 88.610(2)
_cell_angle_gamma 87.414(2)
_cell_formula_units_Z 1
_cell_length_a 11.4630(9)
_cell_length_b 11.8350(10)
_cell_length_c 11.8930(11)
_cell_measurement_reflns_used 1825
_cell_measurement_temperature 298(2)
_cell_measurement_theta_max 26.944
_cell_measurement_theta_min 3.524
_cell_volume 1550.4(2)
_computing_cell_refinement 'Bruker SMART'
_computing_data_collection 'Bruker SMART'
_computing_data_reduction 'Bruker SAINT'
_computing_molecular_graphics 'Bruker SHELXTL'
_computing_publication_material 'Bruker SHELXTL'
_computing_structure_refinement 'SHELXL-97 (Sheldrick, 1997)'
_computing_structure_solution 'SHELXS-97 (Sheldrick, 1990)'
_diffrn_ambient_temperature 298(2)
_diffrn_measured_fraction_theta_full 0.945
_diffrn_measured_fraction_theta_max 0.945
_diffrn_measurement_device_type 'CCD area detector'
_diffrn_measurement_method 'phi and omega scans'
_diffrn_radiation_monochromator graphite
_diffrn_radiation_source 'fine-focus sealed tube'
_diffrn_radiation_type MoK\a
_diffrn_radiation_wavelength 0.71073
_diffrn_reflns_av_R_equivalents 0.1129
_diffrn_reflns_av_sigmaI/netI 0.2794
_diffrn_reflns_limit_h_max 13
_diffrn_reflns_limit_h_min -13
_diffrn_reflns_limit_k_max 10
_diffrn_reflns_limit_k_min -14
_diffrn_reflns_limit_l_max 9
_diffrn_reflns_limit_l_min -14
_diffrn_reflns_number 7031
_diffrn_reflns_theta_full 25.02
_diffrn_reflns_theta_max 25.02
_diffrn_reflns_theta_min 3.33
_exptl_absorpt_coefficient_mu 0.883
_exptl_absorpt_correction_T_max 0.9489
_exptl_absorpt_correction_T_min 0.8939
_exptl_absorpt_correction_type multi-scan
_exptl_absorpt_process_details sadabs
_exptl_crystal_density_diffrn 1.599
_exptl_crystal_density_meas 0
_exptl_crystal_density_method 'not measured'
_exptl_crystal_F_000 760
_exptl_crystal_size_max 0.13
_exptl_crystal_size_mid 0.09
_exptl_crystal_size_min 0.06
_refine_diff_density_max 1.108
_refine_diff_density_min -0.971
_refine_diff_density_rms 0.208
_refine_ls_extinction_method none
_refine_ls_goodness_of_fit_ref 1.038
_refine_ls_hydrogen_treatment mixed
_refine_ls_matrix_type full
_refine_ls_number_parameters 442
_refine_ls_number_reflns 5153
_refine_ls_number_restraints 0
_refine_ls_restrained_S_all 1.038
_refine_ls_R_factor_all 0.2103
_refine_ls_R_factor_gt 0.1324
_refine_ls_shift/su_max 0.001
_refine_ls_shift/su_mean 0.000
_refine_ls_structure_factor_coef Fsqd
_refine_ls_weighting_details 'calc w=1/[\s^2^(Fo^2^)+(0.1763P)^2^+0.0000P] where P=(Fo^2^+2Fc^2^)/3'
_refine_ls_weighting_scheme calc
_refine_ls_wR_factor_gt 0.3214
_refine_ls_wR_factor_ref 0.3532
_reflns_number_gt 2363
_reflns_number_total 5153
_reflns_threshold_expression >2sigma(I)
_cod_data_source_file c6ra25319a2.cif
_cod_data_source_block complex13
_cod_depositor_comments
;
The following automatic conversions were performed:

'_symmetry_cell_setting' value 'Triclinic' changed to 'triclinic'
according to
/usr/data/users/saulius/crontab/automatic-downloads/rss-feeds/RSC/lib/dictionaries/cif_core.dic
dictionary named 'cif_core.dic' version 2.4.2 from 2011-04-26.

Automatic conversion script
Id: cif_fix_values 4268 2015-11-12 08:31:59Z antanas 
;
_cod_original_sg_symbol_H-M P-1
_cod_database_code 7227356

loop_
_symmetry_equiv_pos_as_xyz
'x, y, z'
'-x, -y, -z'

loop_
_atom_site_label
_atom_site_type_symbol
_atom_site_fract_x
_atom_site_fract_y
_atom_site_fract_z
_atom_site_U_iso_or_equiv
_atom_site_adp_type
_atom_site_occupancy
_atom_site_symmetry_multiplicity
_atom_site_calc_flag
_atom_site_refinement_flags
Mn1 Mn 0.50079(17) 0.75666(16) 0.49128(18) 0.0171(6) Uani 1 1 d .
Mn2 Mn 0.57959(17) 0.52336(16) 0.37321(18) 0.0161(6) Uani 1 1 d .
N1 N 0.7263(11) 0.6278(10) 0.2537(11) 0.028(3) Uani 1 1 d .
N2 N 1.3125(11) 0.9705(11) -0.2800(12) 0.036(3) Uani 1 1 d .
O1 O 0.6841(8) 0.7923(8) 0.4828(8) 0.026(2) Uani 1 1 d .
O2 O 0.7263(9) 0.9257(8) 0.5800(9) 0.034(3) Uani 1 1 d .
O3 O 0.3132(8) 0.7687(8) 0.4822(9) 0.028(2) Uani 1 1 d .
O4 O 0.2681(8) 0.5784(8) 0.5501(9) 0.027(2) Uani 1 1 d .
O5 O 0.4769(8) 0.7019(8) 0.3046(8) 0.022(2) Uani 1 1 d .
O6 O 0.4192(11) 0.8823(8) 0.2067(9) 0.041(3) Uani 1 1 d .
O7 O 0.4829(8) 0.7593(8) 0.6702(8) 0.026(2) Uani 1 1 d .
O8 O 0.4217(8) 0.5775(8) 0.7555(8) 0.026(2) Uani 1 1 d .
O9 O 0.5632(8) 0.5813(7) 0.5323(8) 0.023(2) Uani 1 1 d .
O10 O 0.4755(8) 0.9492(7) 0.3869(8) 0.023(2) Uani 1 1 d .
H10D H 0.4205 0.9987 0.3907 0.028 Uiso 1 1 d R
H10E H 0.5338 0.9861 0.3524 0.028 Uiso 1 1 d R
O11 O 0.2090(14) 0.0324(14) 0.1897(15) 0.104(6) Uani 1 1 d .
H11C H 0.2163 0.0516 0.2529 0.125 Uiso 1 1 d R
H11D H 0.2666 -0.0133 0.1833 0.125 Uiso 1 1 d R
C1 C 0.8164(13) 0.6702(13) 0.3030(14) 0.032(4) Uani 1 1 d .
H1 H 0.8180 0.6574 0.3837 0.039 Uiso 1 1 calc R
C2 C 0.9052(14) 0.7319(13) 0.2342(14) 0.037(4) Uani 1 1 d .
H2 H 0.9624 0.7631 0.2697 0.044 Uiso 1 1 calc R
C3 C 0.9106(14) 0.7481(14) 0.1146(14) 0.035(4) Uani 1 1 d .
C4 C 0.8170(14) 0.7061(14) 0.0655(15) 0.037(4) Uani 1 1 d .
H4 H 0.8133 0.7189 -0.0151 0.044 Uiso 1 1 calc R
C5 C 0.7292(14) 0.6450(13) 0.1383(13) 0.032(4) Uani 1 1 d .
H5 H 0.6700 0.6149 0.1042 0.039 Uiso 1 1 calc R
C6 C 1.2934(14) 0.9965(14) -0.1811(14) 0.036(4) Uani 1 1 d .
H6 H 1.3425 1.0486 -0.1617 0.044 Uiso 1 1 calc R
C7 C 1.2065(14) 0.9521(14) -0.1053(15) 0.039(4) Uani 1 1 d .
H7 H 1.1963 0.9727 -0.0355 0.046 Uiso 1 1 calc R
C8 C 1.1297(14) 0.8716(14) -0.1359(15) 0.039(4) Uani 1 1 d .
C9 C 1.1537(14) 0.8451(14) -0.2398(14) 0.038(4) Uani 1 1 d .
H9 H 1.1073 0.7926 -0.2620 0.045 Uiso 1 1 calc R
C10 C 1.2461(14) 0.8949(13) -0.3130(14) 0.035(4) Uani 1 1 d .
H10A H 1.2612 0.8761 -0.3831 0.042 Uiso 1 1 calc R
C11 C 1.0076(15) 0.8104(15) 0.0502(15) 0.042(4) Uani 1 1 d .
H11 H 1.0562 0.8467 0.0901 0.050 Uiso 1 1 calc R
C12 C 1.0324(14) 0.8196(15) -0.0611(14) 0.039(4) Uani 1 1 d .
H12 H 0.9779 0.7871 -0.0984 0.047 Uiso 1 1 calc R
C13 C 0.8384(11) 0.5947(11) 0.6719(11) 0.018(3) Uani 1 1 d .
C14 C 0.8396(11) 0.4777(11) 0.6719(12) 0.020(3) Uani 1 1 d .
H14 H 0.8888 0.4518 0.6199 0.024 Uiso 1 1 calc R
C15 C 0.7684(12) 0.3976(12) 0.7484(11) 0.022(3) Uani 1 1 d .
H15 H 0.7687 0.3204 0.7436 0.026 Uiso 1 1 calc R
C16 C 0.6963(11) 0.4308(11) 0.8325(12) 0.019(3) Uani 1 1 d .
C17 C 0.6965(11) 0.5498(11) 0.8332(11) 0.017(3) Uani 1 1 d .
H17 H 0.6486 0.5750 0.8865 0.020 Uiso 1 1 calc R
C18 C 0.7643(11) 0.6288(11) 0.7584(12) 0.020(3) Uani 1 1 d .
H18 H 0.7631 0.7061 0.7630 0.024 Uiso 1 1 calc R
C19 C 0.7548(11) 0.8410(12) 0.5379(12) 0.021(3) Uani 1 1 d .
C20 C 0.2414(11) 0.6879(11) 0.5153(11) 0.018(3) Uani 1 1 d .
C21 C 0.8817(11) 0.7982(11) 0.5371(11) 0.018(3) Uani 1 1 d .
C22 C 0.9180(11) 0.6808(11) 0.5967(11) 0.016(3) Uani 1 1 d .
C23 C 1.0333(11) 0.6456(11) 0.5846(11) 0.015(3) Uani 1 1 d .
H23 H 1.0576 0.5682 0.6196 0.018 Uiso 1 1 calc R
C24 C 1.1145(10) 0.7249(10) 0.5202(11) 0.014(3) Uani 1 1 d .
C25 C 1.0762(11) 0.8382(11) 0.4606(11) 0.016(3) Uani 1 1 d .
H25 H 1.1275 0.8894 0.4125 0.019 Uiso 1 1 calc R
C26 C 0.9599(11) 0.8745(11) 0.4736(12) 0.018(3) Uani 1 1 d .
H26 H 0.9357 0.9519 0.4384 0.022 Uiso 1 1 calc R
C27 C 0.4452(12) 0.7766(11) 0.2133(12) 0.020(3) Uani 1 1 d .
C28 C 0.4498(12) 0.6792(11) 0.7560(12) 0.023(3) Uani 1 1 d .
C29 C 0.4360(12) 0.7451(10) 0.1002(12) 0.019(3) Uani 1 1 d .
C30 C 0.3733(12) 0.6516(11) 0.0799(12) 0.020(3) Uani 1 1 d .
C31 C 0.3802(12) 0.6360(11) -0.0335(12) 0.022(3) Uani 1 1 d .
H31 H 0.3379 0.5760 -0.0471 0.027 Uiso 1 1 calc R
C32 C 0.4455(11) 0.7031(10) -0.1280(11) 0.015(3) Uani 1 1 d .
C33 C 0.5042(12) 0.7951(11) -0.1050(12) 0.021(3) Uani 1 1 d .
H33 H 0.5487 0.8425 -0.1643 0.026 Uiso 1 1 calc R
C34 C 0.4983(13) 0.8183(11) 0.0037(12) 0.025(3) Uani 1 1 d .
H34 H 0.5357 0.8828 0.0139 0.029 Uiso 1 1 calc R

loop_
_atom_site_aniso_label
_atom_site_aniso_U_11
_atom_site_aniso_U_22
_atom_site_aniso_U_33
_atom_site_aniso_U_23
_atom_site_aniso_U_13
_atom_site_aniso_U_12
Mn1 0.0138(12) 0.0112(11) 0.0266(13) -0.0050(9) 0.0009(9) -0.0027(8)
Mn2 0.0162(12) 0.0071(10) 0.0260(12) -0.0063(9) 0.0041(9) -0.0018(8)
N1 0.029(8) 0.021(7) 0.037(8) -0.014(6) -0.001(6) -0.004(5)
N2 0.031(8) 0.034(8) 0.045(9) -0.014(7) 0.003(7) -0.003(6)
O1 0.017(5) 0.022(5) 0.040(6) -0.011(5) -0.001(5) -0.006(4)
O2 0.023(6) 0.025(6) 0.058(7) -0.021(5) 0.001(5) 0.004(5)
O3 0.019(5) 0.018(5) 0.044(6) -0.005(4) 0.008(5) 0.001(4)
O4 0.020(6) 0.017(5) 0.045(6) -0.013(5) 0.011(5) 0.000(4)
O5 0.021(5) 0.020(5) 0.026(5) -0.009(4) 0.004(4) 0.001(4)
O6 0.069(9) 0.012(5) 0.042(7) -0.008(5) -0.012(6) 0.003(5)
O7 0.024(6) 0.019(5) 0.032(6) -0.004(4) 0.006(5) -0.002(4)
O8 0.030(6) 0.019(5) 0.035(6) -0.016(4) 0.006(5) -0.008(4)
O9 0.021(5) 0.015(5) 0.034(6) -0.008(4) 0.004(4) 0.001(4)
O10 0.020(5) 0.010(5) 0.039(6) -0.007(4) 0.005(4) -0.002(4)
O11 0.067(12) 0.117(14) 0.108(14) 0.003(11) -0.034(10) 0.026(10)
C1 0.029(9) 0.032(9) 0.037(9) -0.010(7) 0.004(7) -0.006(7)
C2 0.031(10) 0.039(10) 0.042(10) -0.012(8) 0.003(8) -0.016(8)
C3 0.033(10) 0.037(10) 0.037(10) -0.012(8) 0.006(8) -0.006(8)
C4 0.032(10) 0.040(10) 0.039(10) -0.010(8) 0.005(8) -0.008(8)
C5 0.033(10) 0.031(9) 0.033(9) -0.008(7) 0.005(7) -0.012(7)
C6 0.035(10) 0.039(10) 0.038(10) -0.011(8) -0.001(8) -0.012(8)
C7 0.035(10) 0.040(10) 0.043(10) -0.014(8) 0.005(8) -0.010(8)
C8 0.025(9) 0.038(10) 0.049(11) -0.005(8) 0.008(8) -0.012(7)
C9 0.028(9) 0.042(10) 0.043(10) -0.009(8) 0.007(8) -0.016(8)
C10 0.032(10) 0.036(9) 0.038(10) -0.010(8) 0.005(8) -0.007(8)
C11 0.035(10) 0.047(11) 0.044(11) -0.013(8) 0.008(8) -0.007(8)
C12 0.028(10) 0.049(11) 0.040(10) -0.012(8) 0.005(8) -0.004(8)
C13 0.014(7) 0.013(7) 0.026(8) -0.003(6) 0.003(6) 0.000(6)
C14 0.010(7) 0.016(7) 0.033(8) -0.005(6) 0.007(6) -0.001(5)
C15 0.025(8) 0.018(7) 0.022(8) -0.005(6) 0.000(6) -0.003(6)
C16 0.013(7) 0.013(7) 0.028(8) -0.004(6) 0.013(6) -0.004(5)
C17 0.013(7) 0.014(7) 0.023(7) -0.008(6) 0.010(6) 0.003(5)
C18 0.018(8) 0.013(7) 0.030(8) -0.006(6) 0.001(6) -0.005(6)
C19 0.009(7) 0.019(7) 0.035(8) -0.009(6) 0.000(6) -0.003(6)
C20 0.014(7) 0.017(7) 0.023(8) -0.008(6) 0.004(6) 0.000(6)
C21 0.014(7) 0.014(7) 0.027(8) -0.009(6) 0.004(6) 0.006(5)
C22 0.009(7) 0.015(7) 0.026(8) -0.009(6) 0.006(6) 0.001(5)
C23 0.009(7) 0.013(7) 0.022(7) -0.003(5) 0.002(6) 0.006(5)
C24 0.007(7) 0.014(7) 0.026(7) -0.013(6) 0.006(6) -0.002(5)
C25 0.009(7) 0.013(7) 0.027(8) -0.009(6) -0.003(6) 0.000(5)
C26 0.016(7) 0.011(7) 0.032(8) -0.014(6) 0.001(6) 0.001(6)
C27 0.025(8) 0.006(7) 0.033(9) -0.011(6) 0.004(7) 0.000(6)
C28 0.020(8) 0.014(7) 0.035(9) -0.004(6) -0.006(7) -0.007(6)
C29 0.019(8) 0.006(6) 0.030(8) -0.002(6) 0.007(6) -0.008(5)
C30 0.027(8) 0.013(7) 0.023(8) -0.009(6) 0.003(6) -0.001(6)
C31 0.033(9) 0.008(7) 0.028(8) -0.010(6) 0.015(7) -0.003(6)
C32 0.017(7) 0.007(6) 0.023(7) -0.008(5) 0.003(6) -0.001(5)
C33 0.029(9) 0.010(7) 0.028(8) -0.011(6) 0.007(7) -0.008(6)
C34 0.030(9) 0.015(7) 0.027(8) -0.003(6) 0.003(7) -0.010(6)

loop_
_atom_type_symbol
_atom_type_description
_atom_type_scat_dispersion_real
_atom_type_scat_dispersion_imag
_atom_type_scat_source
C C 0.0033 0.0016 'International Tables Vol C Tables 4.2.6.8 and 6.1.1.4'
H H 0.0000 0.0000 'International Tables Vol C Tables 4.2.6.8 and 6.1.1.4'
O O 0.0106 0.0060 'International Tables Vol C Tables 4.2.6.8 and 6.1.1.4'
N N 0.0061 0.0033 'International Tables Vol C Tables 4.2.6.8 and 6.1.1.4'
Mn Mn 0.3368 0.7283 'International Tables Vol C Tables 4.2.6.8 and 6.1.1.4'

loop_
_geom_angle_atom_site_label_1
_geom_angle_atom_site_label_2
_geom_angle_atom_site_label_3
_geom_angle
_geom_angle_site_symmetry_1
_geom_angle_site_symmetry_3
O9 Mn1 O7 94.1(4) . .
O9 Mn1 O3 111.2(3) . .
O7 Mn1 O3 87.7(4) . .
O9 Mn1 O1 83.2(3) . .
O7 Mn1 O1 93.5(4) . .
O3 Mn1 O1 165.4(4) . .
O9 Mn1 O10 158.6(3) . .
O7 Mn1 O10 104.5(3) . .
O3 Mn1 O10 80.5(3) . .
O1 Mn1 O10 85.1(3) . .
O9 Mn1 O5 76.7(3) . .
O7 Mn1 O5 161.6(3) . .
O3 Mn1 O5 81.0(3) . .
O1 Mn1 O5 101.1(3) . .
O10 Mn1 O5 88.0(3) . .
O4 Mn2 O9 86.8(4) 2_666 .
O4 Mn2 O8 89.2(4) 2_666 2_666
O9 Mn2 O8 164.7(3) . 2_666
O4 Mn2 O9 102.5(3) 2_666 2_666
O9 Mn2 O9 77.5(4) . 2_666
O8 Mn2 O9 89.0(3) 2_666 2_666
O4 Mn2 O5 151.3(3) 2_666 .
O9 Mn2 O5 79.1(3) . .
O8 Mn2 O5 110.4(4) 2_666 .
O9 Mn2 O5 98.7(3) 2_666 .
O4 Mn2 N1 79.6(4) 2_666 .
O9 Mn2 N1 109.0(4) . .
O8 Mn2 N1 84.7(4) 2_666 .
O9 Mn2 N1 173.4(4) 2_666 .
O5 Mn2 N1 81.6(4) . .
C5 N1 C1 117.5(12) . .
C5 N1 Mn2 122.5(10) . .
C1 N1 Mn2 119.9(10) . .
C6 N2 C10 121.4(14) . .
C19 O1 Mn1 136.6(9) . .
C20 O3 Mn1 128.8(9) . .
C20 O4 Mn2 134.5(9) . 2_666
C27 O5 Mn2 143.0(9) . .
C27 O5 Mn1 121.3(8) . .
Mn2 O5 Mn1 92.9(3) . .
C28 O7 Mn1 128.2(9) . .
C28 O8 Mn2 136.1(9) . 2_666
Mn1 O9 Mn2 109.8(4) . .
Mn1 O9 Mn2 105.9(4) . 2_666
Mn2 O9 Mn2 102.5(4) . 2_666
Mn1 O10 H10D 129.6 . .
Mn1 O10 H10E 119.4 . .
H10D O10 H10E 108.7 . .
H11C O11 H11D 108.0 . .
N1 C1 C2 121.2(15) . .
N1 C1 H1 119.4 . .
C2 C1 H1 119.4 . .
C3 C2 C1 121.8(15) . .
C3 C2 H2 119.1 . .
C1 C2 H2 119.1 . .
C2 C3 C4 116.2(14) . .
C2 C3 C11 118.2(15) . .
C4 C3 C11 125.6(15) . .
C5 C4 C3 119.8(15) . .
C5 C4 H4 120.1 . .
C3 C4 H4 120.1 . .
N1 C5 C4 123.4(15) . .
N1 C5 H5 118.3 . .
C4 C5 H5 118.3 . .
N2 C6 C7 123.9(15) . .
N2 C6 H6 118.1 . .
C7 C6 H6 118.1 . .
C6 C7 C8 118.0(16) . .
C6 C7 H7 121.0 . .
C8 C7 H7 121.0 . .
C9 C8 C7 116.4(14) . .
C9 C8 C12 121.0(15) . .
C7 C8 C12 122.5(16) . .
C8 C9 C10 121.7(15) . .
C8 C9 H9 119.1 . .
C10 C9 H9 119.1 . .
N2 C10 C9 118.6(15) . .
N2 C10 H10A 120.7 . .
C9 C10 H10A 120.7 . .
C12 C11 C3 124.9(16) . .
C12 C11 H11 117.6 . .
C3 C11 H11 117.6 . .
C11 C12 C8 131.7(17) . .
C11 C12 H12 114.1 . .
C8 C12 H12 114.1 . .
C14 C13 C18 116.9(11) . .
C14 C13 C22 122.8(12) . .
C18 C13 C22 120.0(11) . .
C13 C14 C15 121.4(13) . .
C13 C14 H14 119.3 . .
C15 C14 H14 119.3 . .
C14 C15 C16 121.6(12) . .
C14 C15 H15 119.2 . .
C16 C15 H15 119.2 . .
C15 C16 C17 116.7(11) . .
C15 C16 C30 123.7(12) . 2_666
C17 C16 C30 119.5(11) . 2_666
C18 C17 C16 122.2(12) . .
C18 C17 H17 118.9 . .
C16 C17 H17 118.9 . .
C17 C18 C13 121.1(12) . .
C17 C18 H18 119.4 . .
C13 C18 H18 119.4 . .
O2 C19 O1 124.5(13) . .
O2 C19 C21 120.3(12) . .
O1 C19 C21 114.8(12) . .
O3 C20 O4 125.4(12) . .
O3 C20 C24 117.0(11) . 1_455
O4 C20 C24 117.5(11) . 1_455
C26 C21 C22 120.5(12) . .
C26 C21 C19 117.9(11) . .
C22 C21 C19 121.5(11) . .
C23 C22 C21 118.2(11) . .
C23 C22 C13 118.5(11) . .
C21 C22 C13 123.3(12) . .
C22 C23 C24 121.3(11) . .
C22 C23 H23 119.4 . .
C24 C23 H23 119.4 . .
C25 C24 C23 119.3(12) . .
C25 C24 C20 120.1(11) . 1_655
C23 C24 C20 120.6(11) . 1_655
C24 C25 C26 119.4(11) . .
C24 C25 H25 120.3 . .
C26 C25 H25 120.3 . .
C21 C26 C25 121.1(12) . .
C21 C26 H26 119.5 . .
C25 C26 H26 119.5 . .
O5 C27 O6 124.5(13) . .
O5 C27 C29 121.3(11) . .
O6 C27 C29 114.2(12) . .
O7 C28 O8 127.0(13) . .
O7 C28 C32 117.7(11) . 1_556
O8 C28 C32 115.3(11) . 1_556
C30 C29 C34 117.9(12) . .
C30 C29 C27 127.1(11) . .
C34 C29 C27 115.0(11) . .
C31 C30 C29 117.2(11) . .
C31 C30 C16 117.4(11) . 2_666
C29 C30 C16 125.4(12) . 2_666
C32 C31 C30 125.9(12) . .
C32 C31 H31 117.0 . .
C30 C31 H31 117.0 . .
C33 C32 C31 115.1(12) . .
C33 C32 C28 122.6(11) . 1_554
C31 C32 C28 122.4(11) . 1_554
C34 C33 C32 122.3(12) . .
C34 C33 H33 118.9 . .
C32 C33 H33 118.9 . .
C33 C34 C29 121.5(12) . .
C33 C34 H34 119.2 . .
C29 C34 H34 119.2 . .

loop_
_geom_bond_atom_site_label_1
_geom_bond_atom_site_label_2
_geom_bond_distance
_geom_bond_site_symmetry_2
Mn1 O9 2.095(9) .
Mn1 O7 2.141(10) .
Mn1 O3 2.152(10) .
Mn1 O1 2.156(9) .
Mn1 O10 2.287(9) .
Mn1 O5 2.501(9) .
Mn2 O4 2.149(10) 2_666
Mn2 O9 2.183(10) .
Mn2 O8 2.184(9) 2_666
Mn2 O9 2.193(9) 2_666
Mn2 O5 2.323(9) .
Mn2 N1 2.342(12) .
N1 C5 1.331(19) .
N1 C1 1.379(18) .
N2 C6 1.31(2) .
N2 C10 1.343(19) .
O1 C19 1.301(15) .
O2 C19 1.265(16) .
O3 C20 1.264(14) .
O4 C20 1.273(15) .
O4 Mn2 2.149(10) 2_666
O5 C27 1.248(15) .
O6 C27 1.254(15) .
O7 C28 1.253(15) .
O8 C28 1.261(14) .
O8 Mn2 2.184(9) 2_666
O9 Mn2 2.193(9) 2_666
O10 H10D 0.8500 .
O10 H10E 0.8500 .
O11 H11C 0.8500 .
O11 H11D 0.8500 .
C1 C2 1.39(2) .
C1 H1 0.9300 .
C2 C3 1.38(2) .
C2 H2 0.9300 .
C3 C4 1.41(2) .
C3 C11 1.45(2) .
C4 C5 1.40(2) .
C4 H4 0.9300 .
C5 H5 0.9300 .
C6 C7 1.35(2) .
C6 H6 0.9300 .
C7 C8 1.45(2) .
C7 H7 0.9300 .
C8 C9 1.37(2) .
C8 C12 1.46(2) .
C9 C10 1.40(2) .
C9 H9 0.9300 .
C10 H10A 0.9300 .
C11 C12 1.32(2) .
C11 H11 0.9300 .
C12 H12 0.9300 .
C13 C14 1.385(18) .
C13 C18 1.448(19) .
C13 C22 1.489(16) .
C14 C15 1.399(17) .
C14 H14 0.9300 .
C15 C16 1.408(18) .
C15 H15 0.9300 .
C16 C17 1.410(17) .
C16 C30 1.465(17) 2_666
C17 C18 1.359(17) .
C17 H17 0.9300 .
C18 H18 0.9300 .
C19 C21 1.519(18) .
C20 C24 1.504(17) 1_455
C21 C26 1.362(17) .
C21 C22 1.425(17) .
C22 C23 1.384(17) .
C23 C24 1.409(16) .
C23 H23 0.9300 .
C24 C25 1.392(17) .
C24 C20 1.504(17) 1_655
C25 C26 1.400(18) .
C25 H25 0.9300 .
C26 H26 0.9300 .
C27 C29 1.499(19) .
C28 C32 1.481(19) 1_556
C29 C30 1.423(17) .
C29 C34 1.432(17) .
C30 C31 1.411(18) .
C30 C16 1.465(17) 2_666
C31 C32 1.406(17) .
C31 H31 0.9300 .
C32 C33 1.397(16) .
C32 C28 1.481(19) 1_554
C33 C34 1.392(19) .
C33 H33 0.9300 .
C34 H34 0.9300 .

loop_
_geom_torsion_atom_site_label_1
_geom_torsion_atom_site_label_2
_geom_torsion_atom_site_label_3
_geom_torsion_atom_site_label_4
_geom_torsion
_geom_torsion_site_symmetry_1
_geom_torsion_site_symmetry_4
O4 Mn2 N1 C5 122.0(12) 2_666 .
O9 Mn2 N1 C5 -155.0(11) . .
O8 Mn2 N1 C5 31.8(12) 2_666 .
O9 Mn2 N1 C5 13(4) 2_666 .
O5 Mn2 N1 C5 -79.7(12) . .
O4 Mn2 N1 C1 -55.5(11) 2_666 .
O9 Mn2 N1 C1 27.4(12) . .
O8 Mn2 N1 C1 -145.7(11) 2_666 .
O9 Mn2 N1 C1 -164(3) 2_666 .
O5 Mn2 N1 C1 102.8(11) . .
O9 Mn1 O1 C19 -117.6(13) . .
O7 Mn1 O1 C19 -23.9(13) . .
O3 Mn1 O1 C19 70(2) . .
O10 Mn1 O1 C19 80.4(12) . .
O5 Mn1 O1 C19 167.3(12) . .
O9 Mn1 O3 C20 12.2(13) . .
O7 Mn1 O3 C20 -81.3(12) . .
O1 Mn1 O3 C20 -176.3(14) . .
O10 Mn1 O3 C20 173.6(12) . .
O5 Mn1 O3 C20 84.1(12) . .
O4 Mn2 O5 C27 104.9(15) 2_666 .
O9 Mn2 O5 C27 166.8(14) . .
O8 Mn2 O5 C27 -25.7(15) 2_666 .
O9 Mn2 O5 C27 -117.9(14) 2_666 .
N1 Mn2 O5 C27 55.5(14) . .
O4 Mn2 O5 Mn1 -53.5(8) 2_666 .
O9 Mn2 O5 Mn1 8.4(3) . .
O8 Mn2 O5 Mn1 175.9(3) 2_666 .
O9 Mn2 O5 Mn1 83.7(3) 2_666 .
N1 Mn2 O5 Mn1 -102.9(4) . .
O9 Mn1 O5 C27 -173.8(10) . .
O7 Mn1 O5 C27 124.6(12) . .
O3 Mn1 O5 C27 71.8(10) . .
O1 Mn1 O5 C27 -93.5(10) . .
O10 Mn1 O5 C27 -8.9(10) . .
O9 Mn1 O5 Mn2 -8.8(3) . .
O7 Mn1 O5 Mn2 -70.5(11) . .
O3 Mn1 O5 Mn2 -123.2(3) . .
O1 Mn1 O5 Mn2 71.4(3) . .
O10 Mn1 O5 Mn2 156.1(3) . .
O9 Mn1 O7 C28 -37.8(12) . .
O3 Mn1 O7 C28 73.3(11) . .
O1 Mn1 O7 C28 -121.2(11) . .
O10 Mn1 O7 C28 152.9(11) . .
O5 Mn1 O7 C28 21.4(18) . .
O7 Mn1 O9 Mn2 173.8(4) . .
O3 Mn1 O9 Mn2 84.6(5) . .
O1 Mn1 O9 Mn2 -93.2(4) . .
O10 Mn1 O9 Mn2 -35.7(11) . .
O5 Mn1 O9 Mn2 9.9(3) . .
O7 Mn1 O9 Mn2 63.8(4) . 2_666
O3 Mn1 O9 Mn2 -25.3(5) . 2_666
O1 Mn1 O9 Mn2 156.8(4) . 2_666
O10 Mn1 O9 Mn2 -145.6(8) . 2_666
O5 Mn1 O9 Mn2 -100.0(4) . 2_666
O4 Mn2 O9 Mn1 144.3(4) 2_666 .
O8 Mn2 O9 Mn1 -140.5(13) 2_666 .
O9 Mn2 O9 Mn1 -112.2(5) 2_666 .
O5 Mn2 O9 Mn1 -10.6(4) . .
N1 Mn2 O9 Mn1 66.4(5) . .
O4 Mn2 O9 Mn2 -103.5(4) 2_666 2_666
O8 Mn2 O9 Mn2 -28.3(16) 2_666 2_666
O9 Mn2 O9 Mn2 0.0 2_666 2_666
O5 Mn2 O9 Mn2 101.6(4) . 2_666
N1 Mn2 O9 Mn2 178.6(4) . 2_666
C5 N1 C1 C2 2(2) . .
Mn2 N1 C1 C2 179.6(12) . .
N1 C1 C2 C3 -3(3) . .
C1 C2 C3 C4 4(2) . .
C1 C2 C3 C11 -178.3(16) . .
C2 C3 C4 C5 -4(2) . .
C11 C3 C4 C5 178.9(16) . .
C1 N1 C5 C4 -2(2) . .
Mn2 N1 C5 C4 -179.3(12) . .
C3 C4 C5 N1 3(3) . .
C10 N2 C6 C7 -1(3) . .
N2 C6 C7 C8 0(3) . .
C6 C7 C8 C9 1(2) . .
C6 C7 C8 C12 -179.3(17) . .
C7 C8 C9 C10 -1(3) . .
C12 C8 C9 C10 179.5(16) . .
C6 N2 C10 C9 1(2) . .
C8 C9 C10 N2 0(3) . .
C2 C3 C11 C12 171.0(17) . .
C4 C3 C11 C12 -12(3) . .
C3 C11 C12 C8 -175.3(17) . .
C9 C8 C12 C11 163.0(19) . .
C7 C8 C12 C11 -16(3) . .
C18 C13 C14 C15 3(2) . .
C22 C13 C14 C15 176.3(13) . .
C13 C14 C15 C16 -3(2) . .
C14 C15 C16 C17 2(2) . .
C14 C15 C16 C30 -175.4(13) . 2_666
C15 C16 C17 C18 -1(2) . .
C30 C16 C17 C18 176.2(13) 2_666 .
C16 C17 C18 C13 1(2) . .
C14 C13 C18 C17 -2(2) . .
C22 C13 C18 C17 -175.7(13) . .
Mn1 O1 C19 O2 -33(2) . .
Mn1 O1 C19 C21 153.9(9) . .
Mn1 O3 C20 O4 -8(2) . .
Mn1 O3 C20 C24 168.2(8) . 1_455
Mn2 O4 C20 O3 25(2) 2_666 .
Mn2 O4 C20 C24 -151.3(9) 2_666 1_455
O2 C19 C21 C26 -62.8(18) . .
O1 C19 C21 C26 110.6(14) . .
O2 C19 C21 C22 119.7(15) . .
O1 C19 C21 C22 -66.9(17) . .
C26 C21 C22 C23 -2(2) . .
C19 C21 C22 C23 175.1(12) . .
C26 C21 C22 C13 177.1(12) . .
C19 C21 C22 C13 -5(2) . .
C14 C13 C22 C23 -41.4(19) . .
C18 C13 C22 C23 131.8(14) . .
C14 C13 C22 C21 139.2(14) . .
C18 C13 C22 C21 -47.6(19) . .
C21 C22 C23 C24 3.2(19) . .
C13 C22 C23 C24 -176.3(12) . .
C22 C23 C24 C25 -4.8(19) . .
C22 C23 C24 C20 175.4(12) . 1_655
C23 C24 C25 C26 5.4(19) . .
C20 C24 C25 C26 -174.8(11) 1_655 .
C22 C21 C26 C25 3(2) . .
C19 C21 C26 C25 -174.5(12) . .
C24 C25 C26 C21 -5(2) . .
Mn2 O5 C27 O6 -156.9(11) . .
Mn1 O5 C27 O6 -2.4(19) . .
Mn2 O5 C27 C29 23(2) . .
Mn1 O5 C27 C29 177.2(8) . .
Mn1 O7 C28 O8 1(2) . .
Mn1 O7 C28 C32 179.7(8) . 1_556
Mn2 O8 C28 O7 4(2) 2_666 .
Mn2 O8 C28 C32 -174.1(9) 2_666 1_556
O5 C27 C29 C30 53(2) . .
O6 C27 C29 C30 -127.5(15) . .
O5 C27 C29 C34 -126.9(14) . .
O6 C27 C29 C34 52.7(17) . .
C34 C29 C30 C31 2(2) . .
C27 C29 C30 C31 -177.9(13) . .
C34 C29 C30 C16 -179.2(13) . 2_666
C27 C29 C30 C16 1(2) . 2_666
C29 C30 C31 C32 1(2) . .
C16 C30 C31 C32 -177.7(13) 2_666 .
C30 C31 C32 C33 -2(2) . .
C30 C31 C32 C28 178.7(13) . 1_554
C31 C32 C33 C34 0(2) . .
C28 C32 C33 C34 179.0(13) 1_554 .
C32 C33 C34 C29 3(2) . .
C30 C29 C34 C33 -4(2) . .
C27 C29 C34 C33 175.8(13) . .
